data_9009380
loop_
_publ_author_name
'Hughes, J. M.'
'Mariano, A. N.'
'Drexler, J. W.'

_publ_section_title
;Crystal structures of synthetic Na-REE-Si oxyapatites, synthetic monoclinic
 britholite Locality: synthetic
;
_journal_name_full 'Neues Jahrbuch fur Mineralogie, Monatshefte'
_journal_page_first 311
_journal_page_last 319
_journal_volume 1992
_journal_year 1992
_chemical_compound_source Synthetic
_chemical_formula_sum 'F0.19 Gd4.405 Na0.595 O12.81 Si3'
_chemical_name_mineral Britholite-(Gd)
_space_group_IT_number 4
_symmetry_space_group_name_Hall 'P 2c'
_symmetry_space_group_name_H-M 'P 1 1 21'
_cell_angle_alpha 90
_cell_angle_beta 90
_cell_angle_gamma 120.01
_cell_length_a 9.410
_cell_length_b 9.413
_cell_length_c 6.8740
_cell_formula_units_Z 2
_cell_volume 527.247
_database_code_amcsd 0014863
_exptl_crystal_density_diffrn 6.294
_cod_original_formula_sum '(Gd4.405 Na.595) Si3 O12.81 F.19'
_cod_database_code 9009380

loop_
_space_group_symop_operation_xyz
x,y,z
-x,-y,1/2+z

loop_
_atom_site_label
_atom_site_fract_x
_atom_site_fract_y
_atom_site_fract_z
_atom_site_occupancy
_atom_site_U_iso_or_equiv
Gd1a 0.33358 0.66488 -0.00030 0.63600 0.00519
Na1a 0.33358 0.66488 -0.00030 0.36400 0.00519
Gd1b 0.33300 0.66820 0.50050 0.82100 0.01115
Na1b 0.33300 0.66820 0.50050 0.17900 0.01115
Gd2a -0.00843 0.23358 0.25160 0.98500 0.00570
Na2a -0.00843 0.23358 0.25160 0.01500 0.00570
Gd2b 0.23361 0.24200 0.75150 0.98300 0.00562
Na2b 0.23361 0.24200 0.75150 0.01700 0.00562
Gd2c 0.24197 0.00841 0.25310 0.98000 0.00540
Na2c 0.24197 0.00841 0.25310 0.02000 0.00540
Si1 0.02780 0.62880 0.25000 1.00000 0.00481
Si2 0.37180 0.39900 0.25300 1.00000 0.00570
Si3 0.60070 0.97200 0.25900 1.00000 0.00545
O1a 0.83060 0.51460 0.24900 1.00000 0.01317
O1b 0.48540 0.31640 0.26400 1.00000 0.01178
O1c 0.68400 0.16890 0.25800 1.00000 0.01381
O2a 0.40160 0.87620 0.26200 1.00000 0.01115
O2b 0.47390 0.59710 0.24900 1.00000 0.01115
O2c 0.12520 0.52610 0.25800 1.00000 0.00899
O3a 0.64050 0.89710 0.05800 1.00000 0.00633
O3b 0.67960 0.92170 0.43300 1.00000 0.00887
O3c 0.25550 0.35900 0.05700 1.00000 0.00887
O3d 0.24220 0.32140 0.43300 1.00000 0.00887
O3e 0.07940 0.75710 0.07800 1.00000 0.00760
O3f 0.10420 0.74600 0.45500 1.00000 0.01140
O 0.00070 0.00040 0.23100 0.81000 0.01773
F 0.00070 0.00040 0.23100 0.19000 0.01773

loop_
_cod_related_entry_id
_cod_related_entry_database
_cod_related_entry_code
1 AMCSD 0014863
